data_9014587
loop_
_publ_author_name
'Periotto, B.'
'Balic-Zunic T'
'Nestola, F.'

_publ_section_title
;
 The role of the Sb3+ lone-electron pairs and Fe2+ coordination in
 the high-pressure behavior of berthierite
 Note: P = 7.41 GPa
 the Baia Mare metallogenic area, Romania
;
_journal_name_full 'The Canadian Mineralogist'
_journal_page_first 201
_journal_page_last 218
_journal_paper_doi 10.3749/canmin.50.2.201
_journal_volume 50
_journal_year 2012
_chemical_compound_source 'hydro-thermal vein-type deposit of Herja in'
_chemical_formula_sum 'Fe S4 Sb2'
_chemical_name_mineral Berthierite
_space_group_IT_number 62
_symmetry_space_group_name_Hall '-P 2c 2n'
_symmetry_space_group_name_H-M 'P n a m'
_cell_angle_alpha 90
_cell_angle_beta 90
_cell_angle_gamma 90
_cell_length_a 10.9015
_cell_length_b 13.3136
_cell_length_c 3.6900
_cell_formula_units_Z 4
_cell_volume 535.560
_database_code_amcsd 0019211
_exptl_crystal_density_diffrn 5.303
_cod_original_formula_sum 'Fe Sb2 S4'
_cod_database_code 9014587

loop_
_space_group_symop_operation_xyz
x,y,z
x,y,1/2-z
-x,-y,1/2+z
1/2-x,1/2+y,1/2+z
1/2+x,1/2-y,1/2-z
1/2+x,1/2-y,z
1/2-x,1/2+y,-z
-x,-y,-z

loop_
_atom_site_label
_atom_site_fract_x
_atom_site_fract_y
_atom_site_fract_z
_atom_site_U_iso_or_equiv
Fe 0.31760 0.33410 0.25000 0.01400
Sb1 0.14293 0.07690 0.25000 0.01100
Sb2 0.03937 0.39620 0.75000 0.01200
S1 0.19450 0.26520 0.75000 0.01060
S2 0.41940 0.18030 0.25000 0.01040
S3 0.22050 0.49680 0.25000 0.01000
S4 0.45190 0.40330 0.75000 0.01000

loop_
_cod_related_entry_id
_cod_related_entry_database
_cod_related_entry_code
1 AMCSD 0019211
